data_4513209
loop_
_publ_author_name
'Erer, Hakan'
'Ye\,silel, Okan Zafer'
'Ar\?ic\?i, M\"ursel'

_publ_section_title
;
 A Series of Zinc(II) 3D \\rightarrow 3D Interpenetrated Coordination
 Polymers Based On Thiophene-2,5-dicarboxylate and Bis(Imidazole)
 Derivative Linkers
;
_journal_issue 7
_journal_name_full 'Crystal Growth &amp; Design'
_journal_page_first 3201
_journal_paper_doi 10.1021/acs.cgd.5b00276
_journal_volume 15
_journal_year 2015
_chemical_formula_moiety 'C14 H11 N2 O4 S Zn'
_chemical_formula_sum 'C14 H11 N2 O4 S Zn'
_chemical_formula_weight 368.68
_chemical_name_systematic
;
 ? 
;
_space_group_crystal_system monoclinic
_space_group_IT_number 15
_space_group_name_Hall '-C 2yc'
_space_group_name_H-M_alt 'C 1 2/c 1'
_symmetry_space_group_name_Hall '-C 2yc'
_symmetry_space_group_name_H-M 'C 1 2/c 1'
_atom_sites_solution_hydrogens geom
_atom_sites_solution_primary direct
_atom_sites_solution_secondary difmap
_audit_creation_date 2015-05-22
_audit_creation_method
;
Olex2 1.2
(compiled 2015.01.26 svn.r3150 for OlexSys, GUI svn.r4998)
;
_cell_angle_alpha 90.00
_cell_angle_beta 90.963(8)
_cell_angle_gamma 90.00
_cell_formula_units_Z 8
_cell_length_a 14.2067(13)
_cell_length_b 16.6292(14)
_cell_length_c 14.7442(14)
_cell_measurement_reflns_used 2008
_cell_measurement_temperature 293(2)
_cell_measurement_theta_max 28.8055
_cell_measurement_theta_min 3.3194
_cell_volume 3482.8(5)
_computing_cell_refinement CrysAlisPro
_computing_data_collection CrysAlisPro
_computing_data_reduction CrysAlisPro
_computing_molecular_graphics 'Olex2 (Dolomanov et al., 2009)'
_computing_publication_material 'Olex2 (Dolomanov et al., 2009)'
_computing_structure_refinement 'ShelXL (Sheldrick, 2008)'
_computing_structure_solution 'SHELXS-97 (Sheldrick, 1990)'
_diffrn_ambient_temperature 293(2)
_diffrn_measured_fraction_theta_full 0.959
_diffrn_measured_fraction_theta_max 0.834
_diffrn_measurement_device_type 'SuperNova, Single source at offset), Eos'
_diffrn_measurement_method '\w scans'
_diffrn_radiation_monochromator mirror
_diffrn_radiation_type MoK\a
_diffrn_radiation_wavelength 0.71073
_diffrn_reflns_av_R_equivalents 0.1111
_diffrn_reflns_av_unetI/netI 0.1440
_diffrn_reflns_limit_h_max 19
_diffrn_reflns_limit_h_min -15
_diffrn_reflns_limit_k_max 22
_diffrn_reflns_limit_k_min -12
_diffrn_reflns_limit_l_max 17
_diffrn_reflns_limit_l_min -20
_diffrn_reflns_number 6919
_diffrn_reflns_theta_full 25.00
_diffrn_reflns_theta_max 28.87
_diffrn_reflns_theta_min 3.33
_diffrn_source 'fine-focus sealed tube'
_exptl_absorpt_coefficient_mu 1.546
_exptl_absorpt_correction_T_max 1.00000
_exptl_absorpt_correction_T_min 0.23891
_exptl_absorpt_correction_type multi-scan
_exptl_absorpt_process_details
;
CrysAlisPro, Agilent Technologies,
Version 1.171.35.19 (release 27-10-2011 CrysAlis171 .NET)
(compiled Oct 27 2011,15:02:11)
Empirical absorption correction using spherical harmonics,
 implemented in SCALE3 ABSPACK scaling algorithm.
;
_exptl_crystal_colour colourless
_exptl_crystal_density_diffrn 1.406
_exptl_crystal_density_method 'not measured'
_exptl_crystal_description prism
_exptl_crystal_F_000 1496
_exptl_crystal_size_max 0.295
_exptl_crystal_size_mid 0.236
_exptl_crystal_size_min 0.128
_refine_diff_density_max 1.391
_refine_diff_density_min -1.903
_refine_diff_density_rms 0.188
_refine_ls_extinction_method none
_refine_ls_goodness_of_fit_ref 1.011
_refine_ls_hydrogen_treatment constr
_refine_ls_matrix_type full
_refine_ls_number_parameters 126
_refine_ls_number_reflns 3812
_refine_ls_number_restraints 48
_refine_ls_restrained_S_all 1.011
_refine_ls_R_factor_all 0.1466
_refine_ls_R_factor_gt 0.0962
_refine_ls_shift/su_max 0.000
_refine_ls_shift/su_mean 0.000
_refine_ls_structure_factor_coef Fsqd
_refine_ls_weighting_details 'calc w=1/[\s^2^(Fo^2^)+(0.1660P)^2^+0.0000P] where P=(Fo^2^+2Fc^2^)/3'
_refine_ls_weighting_scheme calc
_refine_ls_wR_factor_gt 0.2457
_refine_ls_wR_factor_ref 0.3000
_reflns_number_gt 2201
_reflns_number_total 3812
_reflns_threshold_expression >2sigma(I)
_cod_data_source_file cg5b00276_si_002.cif
_cod_data_source_block 4_He1330
_cod_depositor_comments 'Adding full bibliography for 4513206--4513212.cif.'
_cod_database_code 4513209

loop_
_space_group_symop_id
_space_group_symop_operation_xyz
1 'x, y, z'
2 '-x, y, -z+1/2'
3 'x+1/2, y+1/2, z'
4 '-x+1/2, y+1/2, -z+1/2'
5 '-x, -y, -z'
6 'x, -y, z-1/2'
7 '-x+1/2, -y+1/2, -z'
8 'x+1/2, -y+1/2, z-1/2'

loop_
_atom_site_label
_atom_site_type_symbol
_atom_site_fract_x
_atom_site_fract_y
_atom_site_fract_z
_atom_site_U_iso_or_equiv
_atom_site_adp_type
_atom_site_occupancy
_atom_site_calc_flag
_atom_site_site_symmetry_order
_atom_site_refinement_flags_posn
_atom_site_refinement_flags_adp
_atom_site_refinement_flags_occupancy
Zn1 Zn 0.21164(5) 0.33601(4) 0.49676(5) 0.0270(3) Uani 1 d 1 . . .
S2 S 0.0000 0.24959(16) 0.2500 0.0427(7) Uani 1 d 2 S TU P
S1 S 0.5000 0.23405(18) 0.2500 0.0448(7) Uani 1 d 2 S TU P
O3 O 0.3168(5) 0.3365(4) 0.4014(5) 0.065(2) Uani 1 d 1 . . .
C5 C 0.0619(7) 0.1792(6) 0.3080(8) 0.0625(8) Uani 1 d 1 . U .
O1 O 0.1307(4) 0.2746(3) 0.4037(4) 0.0536(16) Uani 1 d 1 . . .
N1 N 0.1524(4) 0.4440(4) 0.4703(5) 0.0392(15) Uani 1 d 1 . . .
N2 N 0.0983(4) 0.5667(4) 0.4806(6) 0.058(2) Uani 1 d 1 . . .
C9 C 0.1425(7) 0.5062(6) 0.5221(8) 0.0625(8) Uani 1 d 1 . . .
C1 C 0.3694(7) 0.2825(6) 0.3754(8) 0.0625(8) Uani 1 d 1 . U .
C2 C 0.4384(6) 0.3039(5) 0.3072(6) 0.0486(19) Uani 1 d 1 . U .
C4 C 0.0357(6) 0.1036(6) 0.2833(7) 0.0625(8) Uani 1 d 1 . U .
H4 H 0.0622 0.0572 0.3078 0.075 Uiso 1 calc 1 R . .
C12 C 0.1727(7) 0.7007(6) 0.5055(8) 0.0625(8) Uani 1 d 1 . . .
C7 C 0.1129(6) 0.4631(6) 0.3895(8) 0.0625(8) Uani 1 d 1 . . .
H7 H 0.1084 0.4280 0.3405 0.075 Uiso 1 calc 1 R . .
C3 C 0.4656(6) 0.3799(6) 0.2809(7) 0.0625(8) Uani 1 d 1 . U .
H3 H 0.4390 0.4267 0.3036 0.075 Uiso 1 calc 1 R . .
C11 C 0.0806(7) 0.6491(5) 0.5117(8) 0.0625(8) Uani 1 d 1 . . .
H11A H 0.0595 0.6481 0.5739 0.075 Uiso 1 calc 1 R . .
H11B H 0.0314 0.6733 0.4744 0.075 Uiso 1 calc 1 R . .
C8 C 0.0808(7) 0.5394(6) 0.3884(8) 0.0625(8) Uani 1 d 1 . . .
H8 H 0.0539 0.5677 0.3402 0.075 Uiso 1 calc 1 R . .
C10 C 0.1743(7) 0.5151(5) 0.6152(8) 0.0625(8) Uani 1 d 1 . . .
H10A H 0.1448 0.4751 0.6520 0.094 Uiso 1 calc 1 GR . .
H10B H 0.1579 0.5677 0.6367 0.094 Uiso 1 calc 1 GR . .
H10C H 0.2414 0.5085 0.6186 0.094 Uiso 1 calc 1 GR . .
C6 C 0.1325(7) 0.2024(6) 0.3785(8) 0.0625(8) Uani 1 d 1 . U .
O2 O 0.1852(4) 0.1471(4) 0.4091(5) 0.0542(17) Uani 1 d 1 . . .
C13 C 0.2491 0.6765 0.4604 0.0625(8) Uani 1 d 1 . . .
H13 H 0.2533 0.6246 0.4374 0.075 Uiso 1 calc 1 R . .
C14 C 0.1776(6) 0.7678(6) 0.5510(8) 0.0625(8) Uani 1 d 1 . . .
H14 H 0.1309 0.7792 0.5925 0.075 Uiso 1 calc 1 R . .
O4 O 0.3697(4) 0.2107(4) 0.4025(4) 0.0535(16) Uani 1 d 1 . . .

loop_
_atom_site_aniso_label
_atom_site_aniso_U_11
_atom_site_aniso_U_22
_atom_site_aniso_U_33
_atom_site_aniso_U_23
_atom_site_aniso_U_13
_atom_site_aniso_U_12
Zn1 0.0287(6) 0.0231(5) 0.0292(5) 0.0007(3) -0.0044(4) 0.0032(3)
S2 0.0458(16) 0.0402(15) 0.0413(16) 0.000 -0.0199(12) 0.000
S1 0.0541(17) 0.0378(14) 0.0429(17) 0.000 0.0133(13) 0.000
O3 0.074(5) 0.063(4) 0.059(5) 0.012(3) 0.042(4) 0.016(3)
C5 0.0602(17) 0.0483(15) 0.079(2) -0.0045(13) -0.0011(14) -0.0011(11)
O1 0.056(3) 0.045(3) 0.058(4) -0.017(3) -0.028(3) 0.006(3)
N1 0.037(3) 0.031(3) 0.049(4) 0.000(3) 0.002(3) 0.000(3)
N2 0.034(4) 0.025(3) 0.116(7) 0.007(4) 0.000(4) 0.004(3)
C9 0.0602(17) 0.0483(15) 0.079(2) -0.0045(13) -0.0011(14) -0.0011(11)
C1 0.0602(17) 0.0483(15) 0.079(2) -0.0045(13) -0.0011(14) -0.0011(11)
C2 0.055(5) 0.045(4) 0.046(5) -0.005(4) 0.008(4) 0.005(4)
C4 0.0602(17) 0.0483(15) 0.079(2) -0.0045(13) -0.0011(14) -0.0011(11)
C12 0.0602(17) 0.0483(15) 0.079(2) -0.0045(13) -0.0011(14) -0.0011(11)
C7 0.0602(17) 0.0483(15) 0.079(2) -0.0045(13) -0.0011(14) -0.0011(11)
C3 0.0602(17) 0.0483(15) 0.079(2) -0.0045(13) -0.0011(14) -0.0011(11)
C11 0.0602(17) 0.0483(15) 0.079(2) -0.0045(13) -0.0011(14) -0.0011(11)
C8 0.0602(17) 0.0483(15) 0.079(2) -0.0045(13) -0.0011(14) -0.0011(11)
C10 0.0602(17) 0.0483(15) 0.079(2) -0.0045(13) -0.0011(14) -0.0011(11)
C6 0.0602(17) 0.0483(15) 0.079(2) -0.0045(13) -0.0011(14) -0.0011(11)
O2 0.045(3) 0.052(3) 0.064(4) 0.002(3) -0.029(3) 0.008(3)
C13 0.0602(17) 0.0483(15) 0.079(2) -0.0045(13) -0.0011(14) -0.0011(11)
C14 0.0602(17) 0.0483(15) 0.079(2) -0.0045(13) -0.0011(14) -0.0011(11)
O4 0.055(3) 0.056(4) 0.051(4) 0.017(3) 0.023(3) 0.001(3)

loop_
_atom_type_symbol
_atom_type_description
_atom_type_scat_dispersion_real
_atom_type_scat_dispersion_imag
_atom_type_scat_source
C C 0.0033 0.0016 'International Tables Vol C Tables 4.2.6.8 and 6.1.1.4'
H H 0.0000 0.0000 'International Tables Vol C Tables 4.2.6.8 and 6.1.1.4'
N N 0.0061 0.0033 'International Tables Vol C Tables 4.2.6.8 and 6.1.1.4'
O O 0.0106 0.0060 'International Tables Vol C Tables 4.2.6.8 and 6.1.1.4'
S S 0.1246 0.1234 'International Tables Vol C Tables 4.2.6.8 and 6.1.1.4'
Zn Zn 0.2839 1.4301 'International Tables Vol C Tables 4.2.6.8 and 6.1.1.4'

loop_
_geom_angle_atom_site_label_1
_geom_angle_atom_site_label_2
_geom_angle_atom_site_label_3
_geom_angle
_geom_angle_site_symmetry_1
_geom_angle_site_symmetry_3
O3 Zn1 Zn1 76.38(17) . 7_556
O1 Zn1 Zn1 75.58(16) . 7_556
O1 Zn1 O3 87.2(3) . .
O1 Zn1 O4 88.8(3) . 7_556
N1 Zn1 Zn1 169.80(19) . 7_556
N1 Zn1 O3 99.7(3) . .
N1 Zn1 O1 94.9(2) . .
N1 Zn1 O2 107.7(2) . 7_556
N1 Zn1 O4 103.8(3) . 7_556
O2 Zn1 Zn1 81.64(17) 7_556 7_556
O2 Zn1 O3 86.7(4) 7_556 .
O2 Zn1 O1 157.2(2) 7_556 .
O2 Zn1 O4 88.1(3) 7_556 7_556
O4 Zn1 Zn1 80.09(17) 7_556 7_556
O4 Zn1 O3 156.4(2) 7_556 .
C5 S2 C5 92.2(7) . 2
C2 S1 C2 93.1(6) . 2_655
C1 O3 Zn1 131.0(7) . .
C4 C5 S2 111.6(8) . .
C4 C5 C6 127.4(10) . .
C6 C5 S2 121.0(7) . .
C6 O1 Zn1 131.3(6) . .
C9 N1 Zn1 130.3(7) . .
C9 N1 C7 106.5(8) . .
C7 N1 Zn1 123.2(6) . .
C9 N2 C11 130.1(10) . .
C9 N2 C8 105.5(8) . .
C8 N2 C11 123.9(8) . .
N1 C9 N2 112.9(10) . .
N1 C9 C10 127.3(9) . .
N2 C9 C10 119.8(9) . .
O3 C1 C2 116.9(8) . .
O3 C1 O4 126.2(10) . .
O4 C1 C2 116.8(9) . .
C1 C2 S1 122.4(7) . .
C3 C2 S1 109.9(7) . .
C3 C2 C1 127.7(8) . .
C5 C4 C4 112.4(6) . 2
C5 C4 H4 123.8 . .
C4 C4 H4 123.8 2 .
C13 C12 C11 123.1(8) . .
C14 C12 C11 118.4(10) . .
C14 C12 C13 118.4(9) . .
N1 C7 H7 124.2 . .
N1 C7 C8 111.6(9) . .
C8 C7 H7 124.2 . .
C2 C3 H3 123.2 . .
C3 C3 C2 113.6(6) 2_655 .
C3 C3 H3 123.2 2_655 .
N2 C11 C12 110.2(8) . .
N2 C11 H11A 109.6 . .
N2 C11 H11B 109.6 . .
C12 C11 H11A 109.6 . .
C12 C11 H11B 109.6 . .
H11A C11 H11B 108.1 . .
N2 C8 H8 128.3 . .
C7 C8 N2 103.4(9) . .
C7 C8 H8 128.3 . .
C9 C10 H10A 109.5 . .
C9 C10 H10B 109.5 . .
C9 C10 H10C 109.5 . .
H10A C10 H10B 109.5 . .
H10A C10 H10C 109.5 . .
H10B C10 H10C 109.5 . .
O1 C6 C5 116.0(9) . .
O1 C6 O2 127.1(10) . .
O2 C6 C5 116.8(8) . .
C6 O2 Zn1 124.3(6) . 7_556
C12 C13 H13 121.1 . .
C12 C13 C14 117.9(6) . 7_566
C14 C13 H13 121.1 7_566 .
C12 C14 C13 122.4(10) . 7_566
C12 C14 H14 118.8 . .
C13 C14 H14 118.8 7_566 .
C1 O4 Zn1 126.2(7) . 7_556

loop_
_geom_bond_atom_site_label_1
_geom_bond_atom_site_label_2
_geom_bond_distance
_geom_bond_site_symmetry_2
Zn1 Zn1 3.0620(14) 7_556
Zn1 O3 2.068(6) .
Zn1 O1 2.048(5) .
Zn1 N1 2.018(6) .
Zn1 O2 2.020(5) 7_556
Zn1 O4 2.050(6) 7_556
S2 C5 1.688(10) 2
S2 C5 1.688(10) .
S1 C2 1.689(9) .
S1 C2 1.689(9) 2_655
O3 C1 1.234(11) .
C5 C4 1.358(13) .
C5 C6 1.483(14) .
O1 C6 1.258(11) .
N1 C9 1.295(11) .
N1 C7 1.347(12) .
N2 C9 1.329(12) .
N2 C11 1.469(11) .
N2 C8 1.450(13) .
C9 C10 1.446(15) .
C1 C2 1.460(13) .
C1 O4 1.258(11) .
C2 C3 1.379(13) .
C4 C4 1.399(19) 2
C4 H4 0.9300 .
C12 C11 1.569(14) .
C12 C13 1.344(11) .
C12 C14 1.302(13) .
C7 H7 0.9300 .
C7 C8 1.348(13) .
C3 C3 1.348(19) 2_655
C3 H3 0.9300 .
C11 H11A 0.9700 .
C11 H11B 0.9700 .
C8 H8 0.9300 .
C10 H10A 0.9600 .
C10 H10B 0.9600 .
C10 H10C 0.9600 .
C6 O2 1.264(11) .
O2 Zn1 2.020(5) 7_556
C13 H13 0.9300 .
C13 C14 1.406(9) 7_566
C14 C13 1.406(9) 7_566
C14 H14 0.9300 .
O4 Zn1 2.050(6) 7_556

loop_
_geom_torsion_atom_site_label_1
_geom_torsion_atom_site_label_2
_geom_torsion_atom_site_label_3
_geom_torsion_atom_site_label_4
_geom_torsion
_geom_torsion_site_symmetry_1
_geom_torsion_site_symmetry_4
Zn1 Zn1 O3 C1 1.4(9) 7_556 .
Zn1 Zn1 O1 C6 -0.8(9) 7_556 .
Zn1 Zn1 N1 C9 173.6(8) 7_556 .
Zn1 Zn1 N1 C7 -5.4(15) 7_556 .
Zn1 O3 C1 C2 -178.7(6) . .
Zn1 O3 C1 O4 0.8(17) . .
Zn1 O1 C6 C5 -179.7(7) . .
Zn1 O1 C6 O2 3.3(18) . .
Zn1 N1 C9 N2 -179.2(6) . .
Zn1 N1 C9 C10 1.4(16) . .
Zn1 N1 C7 C8 -178.3(6) . .
S2 C5 C4 C4 -0.2(15) . 2
S2 C5 C6 O1 12.8(15) . .
S2 C5 C6 O2 -169.9(8) . .
S1 C2 C3 C3 -1.4(13) . 2_655
O3 Zn1 O1 C6 75.9(10) . .
O3 Zn1 N1 C9 -119.9(9) . .
O3 Zn1 N1 C7 61.0(7) . .
O3 C1 C2 S1 -167.5(8) . .
O3 C1 C2 C3 14.3(15) . .
O3 C1 O4 Zn1 -3.9(16) . 7_556
C5 S2 C5 C4 0.1(6) 2 .
C5 S2 C5 C6 -177.9(12) 2 .
C5 C6 O2 Zn1 178.6(7) . 7_556
O1 Zn1 O3 C1 -74.4(10) . .
O1 Zn1 N1 C9 152.1(8) . .
O1 Zn1 N1 C7 -27.0(7) . .
O1 C6 O2 Zn1 -4.4(17) . 7_556
N1 Zn1 O3 C1 -169.0(10) . .
N1 Zn1 O1 C6 175.4(10) . .
N1 C7 C8 N2 -3.7(11) . .
C9 N1 C7 C8 2.5(11) . .
C9 N2 C11 C12 76.2(14) . .
C9 N2 C8 C7 3.5(10) . .
C1 C2 C3 C3 177.0(10) . 2_655
C2 S1 C2 C1 -178.0(10) 2_655 .
C2 S1 C2 C3 0.5(5) 2_655 .
C2 C1 O4 Zn1 175.6(6) . 7_556
C4 C5 C6 O1 -164.9(11) . .
C4 C5 C6 O2 12.4(18) . .
C7 N1 C9 N2 0.0(11) . .
C7 N1 C9 C10 -179.4(10) . .
C11 N2 C9 N1 -173.8(8) . .
C11 N2 C9 C10 5.6(16) . .
C11 N2 C8 C7 175.7(8) . .
C11 C12 C13 C14 171.4(9) . 7_566
C11 C12 C14 C13 -170.6(8) . 7_566
C8 N2 C9 N1 -2.2(11) . .
C8 N2 C9 C10 177.2(9) . .
C8 N2 C11 C12 -94.0(11) . .
C6 C5 C4 C4 177.6(11) . 2
O2 Zn1 O3 C1 83.6(10) 7_556 .
O2 Zn1 O1 C6 1.3(14) 7_556 .
O2 Zn1 N1 C9 -30.3(9) 7_556 .
O2 Zn1 N1 C7 150.6(7) 7_556 .
C13 C12 C11 N2 12.9(14) . .
C13 C12 C14 C13 13.7(15) . 7_566
C14 C12 C11 N2 -162.6(10) . .
C14 C12 C13 C14 -13.1(15) . 7_566
O4 Zn1 O3 C1 6.1(15) 7_556 .
O4 Zn1 O1 C6 -80.8(10) 7_556 .
O4 Zn1 N1 C9 62.1(8) 7_556 .
O4 Zn1 N1 C7 -117.0(7) 7_556 .
O4 C1 C2 S1 12.9(13) . .
O4 C1 C2 C3 -165.3(9) . .
